data_4339865
loop_
_publ_author_name
'Yang, Zhi'
'Ma, Xiaoli'
'Roesky, Herbert W.'
'Yang, Ying'
'Magull, J\"org'
'Ringe, Arne'

_publ_section_title
;
 Synthesis and characterization of well-defined aluminum-containing
 heterobimetallic selenides.
;
_journal_issue 17
_journal_name_full 'Inorganic chemistry'
_journal_page_first 7093
_journal_page_last 7096
_journal_paper_doi 10.1021/ic700945a
_journal_volume 46
_journal_year 2007
_chemical_formula_sum 'C31 H47 Al Ge N2 Se2'
_chemical_formula_weight 705.20
_chemical_name_systematic
; 
 ? 
;
_space_group_IT_number 14
_symmetry_space_group_name_Hall '-P 2yn'
_symmetry_space_group_name_H-M 'P 1 21/n 1'
_atom_sites_solution_hydrogens geom
_atom_sites_solution_primary direct
_atom_sites_solution_secondary difmap
_audit_creation_method SHELXL-97
_cell_angle_alpha 90.00
_cell_angle_beta 90.686(6)
_cell_angle_gamma 90.00
_cell_formula_units_Z 4
_cell_length_a 11.9939(10)
_cell_length_b 17.4552(9)
_cell_length_c 16.0281(13)
_cell_measurement_temperature 133(2)
_cell_volume 3355.3(4)
_computing_structure_refinement 'SHELXL-97 (Sheldrick, 1997)'
_computing_structure_solution 'SHELXS-97 (Sheldrick, 1990)'
_diffrn_ambient_temperature 133(2)
_diffrn_measured_fraction_theta_full 0.993
_diffrn_measured_fraction_theta_max 0.993
_diffrn_radiation_monochromator graphite
_diffrn_radiation_source 'fine-focus sealed tube'
_diffrn_radiation_type MoK\a
_diffrn_radiation_wavelength 0.71073
_diffrn_reflns_av_R_equivalents 0.0553
_diffrn_reflns_av_sigmaI/netI 0.0495
_diffrn_reflns_limit_h_max 14
_diffrn_reflns_limit_h_min -14
_diffrn_reflns_limit_k_max 18
_diffrn_reflns_limit_k_min -20
_diffrn_reflns_limit_l_max 18
_diffrn_reflns_limit_l_min -18
_diffrn_reflns_number 17451
_diffrn_reflns_theta_full 24.83
_diffrn_reflns_theta_max 24.83
_diffrn_reflns_theta_min 1.72
_exptl_absorpt_coefficient_mu 3.130
_exptl_crystal_density_diffrn 1.396
_exptl_crystal_density_method 'not measured'
_exptl_crystal_F_000 1440
_refine_diff_density_max 0.459
_refine_diff_density_min -0.437
_refine_diff_density_rms 0.066
_refine_ls_extinction_method none
_refine_ls_goodness_of_fit_ref 0.963
_refine_ls_hydrogen_treatment mixed
_refine_ls_matrix_type full
_refine_ls_number_parameters 334
_refine_ls_number_reflns 5748
_refine_ls_number_restraints 0
_refine_ls_restrained_S_all 0.963
_refine_ls_R_factor_all 0.0463
_refine_ls_R_factor_gt 0.0301
_refine_ls_shift/su_max 0.001
_refine_ls_shift/su_mean 0.000
_refine_ls_structure_factor_coef Fsqd
_refine_ls_weighting_details 'calc w=1/[\s^2^(Fo^2^)+(0.0319P)^2^+0.0000P] where P=(Fo^2^+2Fc^2^)/3'
_refine_ls_weighting_scheme calc
_refine_ls_wR_factor_gt 0.0630
_refine_ls_wR_factor_ref 0.0667
_reflns_number_gt 4447
_reflns_number_total 5748
_reflns_threshold_expression >2sigma(I)
_cod_data_source_file ic700945a-file001.cif
_cod_data_source_block segeme2
_cod_database_code 4339865

loop_
_symmetry_equiv_pos_as_xyz
'x, y, z'
'-x+1/2, y+1/2, -z+1/2'
'-x, -y, -z'
'x-1/2, -y-1/2, z-1/2'

loop_
_atom_site_label
_atom_site_type_symbol
_atom_site_fract_x
_atom_site_fract_y
_atom_site_fract_z
_atom_site_U_iso_or_equiv
_atom_site_adp_type
_atom_site_occupancy
_atom_site_symmetry_multiplicity
_atom_site_calc_flag
_atom_site_refinement_flags
Al1 Al 0.36362(7) 0.35969(5) 0.81923(5) 0.01954(19) Uani 1 1 d .
Ge1 Ge 0.43328(3) 0.200139(18) 0.87185(2) 0.02413(9) Uani 1 1 d .
Se1 Se 0.28724(3) 0.239719(18) 0.78285(2) 0.03001(9) Uani 1 1 d .
Se2 Se 0.52608(2) 0.317550(18) 0.89092(2) 0.02499(9) Uani 1 1 d .
N1 N 0.2758(2) 0.42676(14) 0.88444(15) 0.0216(5) Uani 1 1 d .
N2 N 0.38362(19) 0.42446(14) 0.72689(15) 0.0206(5) Uani 1 1 d .
C1 C 0.2160(3) 0.55628(19) 0.9294(2) 0.0344(8) Uani 1 1 d .
H1A H 0.1837 0.5271 0.9754 0.052 Uiso 1 1 calc R
H1B H 0.1566 0.5835 0.8991 0.052 Uiso 1 1 calc R
H1C H 0.2699 0.5934 0.9517 0.052 Uiso 1 1 calc R
C2 C 0.2741(2) 0.50212(17) 0.8707(2) 0.0239(7) Uani 1 1 d .
C3 C 0.3246(2) 0.53658(17) 0.80214(19) 0.0240(7) Uani 1 1 d .
H3A H 0.3292 0.5909 0.8033 0.029 Uiso 1 1 calc R
C4 C 0.3693(2) 0.50086(17) 0.73217(19) 0.0213(6) Uani 1 1 d .
C5 C 0.4032(3) 0.55207(18) 0.6616(2) 0.0305(7) Uani 1 1 d .
H5A H 0.4343 0.5210 0.6167 0.046 Uiso 1 1 calc R
H5B H 0.4595 0.5886 0.6816 0.046 Uiso 1 1 calc R
H5C H 0.3378 0.5801 0.6406 0.046 Uiso 1 1 calc R
C6 C 0.2049(2) 0.39584(17) 0.94946(19) 0.0220(6) Uani 1 1 d .
C7 C 0.0943(2) 0.37547(17) 0.9274(2) 0.0242(7) Uani 1 1 d .
C8 C 0.0267(3) 0.34518(18) 0.9889(2) 0.0279(7) Uani 1 1 d .
H8A H -0.0479 0.3314 0.9751 0.034 Uiso 1 1 calc R
C9 C 0.0653(3) 0.33452(18) 1.0698(2) 0.0308(8) Uani 1 1 d .
H9A H 0.0182 0.3130 1.1109 0.037 Uiso 1 1 calc R
C10 C 0.1731(3) 0.35549(18) 1.0900(2) 0.0285(7) Uani 1 1 d .
H10A H 0.1992 0.3484 1.1457 0.034 Uiso 1 1 calc R
C11 C 0.2448(3) 0.38672(17) 1.0316(2) 0.0254(7) Uani 1 1 d .
C12 C 0.4240(3) 0.3457(2) 1.1047(2) 0.0375(8) Uani 1 1 d .
H12A H 0.4284 0.3014 1.0673 0.056 Uiso 1 1 calc R
H12B H 0.3842 0.3311 1.1554 0.056 Uiso 1 1 calc R
H12C H 0.4995 0.3627 1.1197 0.056 Uiso 1 1 calc R
C13 C 0.3611(3) 0.41116(19) 1.0604(2) 0.0276(7) Uani 1 1 d .
H13A H 0.4044 0.4262 1.0101 0.033 Uiso 1 1 calc R
C14 C 0.3559(3) 0.4804(2) 1.1188(2) 0.0416(9) Uani 1 1 d .
H14A H 0.3174 0.5227 1.0905 0.062 Uiso 1 1 calc R
H14B H 0.4318 0.4964 1.1341 0.062 Uiso 1 1 calc R
H14C H 0.3153 0.4665 1.1693 0.062 Uiso 1 1 calc R
C15 C -0.0098(3) 0.3155(2) 0.8055(2) 0.0403(9) Uani 1 1 d .
H15A H 0.0437 0.2730 0.8067 0.061 Uiso 1 1 calc R
H15B H -0.0344 0.3248 0.7478 0.061 Uiso 1 1 calc R
H15C H -0.0743 0.3023 0.8396 0.061 Uiso 1 1 calc R
C16 C 0.0458(3) 0.3875(2) 0.8403(2) 0.0312(8) Uani 1 1 d .
H16A H 0.1085 0.4013 0.8026 0.037 Uiso 1 1 calc R
C17 C -0.0367(4) 0.4541(2) 0.8397(3) 0.0521(11) Uani 1 1 d .
H17A H -0.0011 0.4995 0.8640 0.078 Uiso 1 1 calc R
H17B H -0.1022 0.4403 0.8725 0.078 Uiso 1 1 calc R
H17C H -0.0600 0.4651 0.7821 0.078 Uiso 1 1 calc R
C18 C 0.4132(2) 0.39355(17) 0.64562(19) 0.0224(7) Uani 1 1 d .
C19 C 0.3260(3) 0.36908(18) 0.5924(2) 0.0262(7) Uani 1 1 d .
C20 C 0.3535(3) 0.34295(19) 0.5131(2) 0.0320(8) Uani 1 1 d .
H20A H 0.2960 0.3258 0.4764 0.038 Uiso 1 1 calc R
C21 C 0.4626(3) 0.34150(19) 0.4870(2) 0.0333(8) Uani 1 1 d .
H21A H 0.4797 0.3253 0.4320 0.040 Uiso 1 1 calc R
C22 C 0.5465(3) 0.36360(18) 0.5409(2) 0.0299(7) Uani 1 1 d .
H22A H 0.6216 0.3607 0.5229 0.036 Uiso 1 1 calc R
C23 C 0.5250(3) 0.39003(17) 0.6209(2) 0.0253(7) Uani 1 1 d .
C24 C 0.6949(3) 0.4752(2) 0.6390(2) 0.0399(9) Uani 1 1 d .
H24A H 0.6484 0.5198 0.6257 0.060 Uiso 1 1 calc R
H24B H 0.7291 0.4560 0.5879 0.060 Uiso 1 1 calc R
H24C H 0.7535 0.4901 0.6790 0.060 Uiso 1 1 calc R
C25 C 0.6225(3) 0.41216(19) 0.6774(2) 0.0295(7) Uani 1 1 d .
H25A H 0.5916 0.4322 0.7308 0.035 Uiso 1 1 calc R
C26 C 0.6943(3) 0.3421(2) 0.6979(2) 0.0383(9) Uani 1 1 d .
H26A H 0.6481 0.3026 0.7237 0.058 Uiso 1 1 calc R
H26B H 0.7544 0.3570 0.7367 0.058 Uiso 1 1 calc R
H26C H 0.7266 0.3220 0.6465 0.058 Uiso 1 1 calc R
C27 C 0.1400(3) 0.3003(2) 0.5900(2) 0.0401(9) Uani 1 1 d .
H27A H 0.1786 0.2540 0.6094 0.060 Uiso 1 1 calc R
H27B H 0.1351 0.2998 0.5289 0.060 Uiso 1 1 calc R
H27C H 0.0647 0.3016 0.6131 0.060 Uiso 1 1 calc R
C28 C 0.2047(3) 0.37112(19) 0.6189(2) 0.0302(7) Uani 1 1 d .
H28A H 0.2042 0.3714 0.6812 0.036 Uiso 1 1 calc R
C29 C 0.1466(3) 0.4439(2) 0.5894(3) 0.0453(10) Uani 1 1 d .
H29A H 0.1900 0.4886 0.6076 0.068 Uiso 1 1 calc R
H29B H 0.0719 0.4464 0.6133 0.068 Uiso 1 1 calc R
H29C H 0.1406 0.4436 0.5284 0.068 Uiso 1 1 calc R
C30 C 0.3680(3) 0.1601(2) 0.9733(2) 0.0366(8) Uani 1 1 d .
H30A H 0.4275 0.1432 1.0115 0.055 Uiso 1 1 calc R
H30B H 0.3195 0.1166 0.9594 0.055 Uiso 1 1 calc R
H30C H 0.3241 0.2003 1.0001 0.055 Uiso 1 1 calc R
C31 C 0.5291(3) 0.1246(2) 0.8200(3) 0.0470(10) Uani 1 1 d .
H31A H 0.5886 0.1099 0.8592 0.071 Uiso 1 1 calc R
H31B H 0.5619 0.1465 0.7697 0.071 Uiso 1 1 calc R
H31C H 0.4850 0.0793 0.8049 0.071 Uiso 1 1 calc R

loop_
_atom_site_aniso_label
_atom_site_aniso_U_11
_atom_site_aniso_U_22
_atom_site_aniso_U_33
_atom_site_aniso_U_23
_atom_site_aniso_U_13
_atom_site_aniso_U_12
Al1 0.0212(4) 0.0153(4) 0.0221(5) -0.0010(4) -0.0012(3) -0.0001(3)
Ge1 0.02946(18) 0.01803(17) 0.02496(18) 0.00210(14) 0.00283(13) 0.00200(13)
Se1 0.03637(18) 0.01799(16) 0.03540(19) -0.00025(14) -0.01074(14) -0.00489(13)
Se2 0.02150(15) 0.02319(17) 0.03021(18) 0.00361(13) -0.00275(12) -0.00029(12)
N1 0.0238(13) 0.0198(13) 0.0212(14) 0.0001(11) 0.0006(10) -0.0001(10)
N2 0.0204(12) 0.0189(13) 0.0224(13) -0.0019(11) 0.0003(10) 0.0004(10)
C1 0.0422(19) 0.0219(17) 0.039(2) -0.0023(15) 0.0153(16) 0.0062(15)
C2 0.0230(15) 0.0217(16) 0.0268(17) -0.0001(13) -0.0006(13) 0.0017(12)
C3 0.0256(16) 0.0165(15) 0.0300(18) -0.0036(13) -0.0020(13) -0.0013(12)
C4 0.0194(14) 0.0188(15) 0.0255(16) 0.0019(13) -0.0028(12) 0.0015(12)
C5 0.0383(18) 0.0213(16) 0.0320(19) 0.0047(15) 0.0055(15) 0.0031(14)
C6 0.0232(15) 0.0175(15) 0.0254(17) -0.0003(13) 0.0040(12) 0.0039(12)
C7 0.0233(15) 0.0201(15) 0.0293(17) -0.0001(14) -0.0003(13) -0.0011(12)
C8 0.0263(16) 0.0239(16) 0.0336(19) 0.0016(14) 0.0034(14) -0.0041(13)
C9 0.0362(18) 0.0250(18) 0.0314(19) 0.0005(15) 0.0104(15) -0.0029(14)
C10 0.0349(17) 0.0257(17) 0.0248(17) -0.0014(14) 0.0006(14) 0.0008(14)
C11 0.0285(16) 0.0192(16) 0.0284(18) -0.0028(13) 0.0000(13) 0.0027(13)
C12 0.0368(19) 0.036(2) 0.040(2) -0.0047(17) -0.0122(16) 0.0052(16)
C13 0.0273(16) 0.0291(18) 0.0264(17) -0.0030(14) -0.0033(13) -0.0006(13)
C14 0.042(2) 0.033(2) 0.049(2) -0.0149(18) -0.0070(18) -0.0020(16)
C15 0.0310(18) 0.052(2) 0.038(2) -0.0014(18) -0.0109(15) -0.0018(16)
C16 0.0225(16) 0.040(2) 0.0306(19) 0.0066(15) -0.0028(14) -0.0020(14)
C17 0.061(3) 0.044(2) 0.051(3) 0.008(2) -0.015(2) 0.010(2)
C18 0.0312(16) 0.0157(15) 0.0204(16) 0.0018(12) -0.0001(13) -0.0004(12)
C19 0.0343(17) 0.0200(16) 0.0241(17) 0.0012(13) -0.0056(14) -0.0009(13)
C20 0.0432(19) 0.0248(17) 0.0279(18) 0.0002(14) -0.0087(15) -0.0018(14)
C21 0.053(2) 0.0233(17) 0.0240(18) -0.0011(14) 0.0028(16) -0.0001(15)
C22 0.0393(18) 0.0234(17) 0.0270(18) 0.0009(14) 0.0069(14) 0.0043(14)
C23 0.0312(17) 0.0176(16) 0.0271(18) 0.0018(13) 0.0003(14) 0.0016(13)
C24 0.0329(19) 0.041(2) 0.046(2) -0.0031(18) 0.0073(16) -0.0058(16)
C25 0.0278(17) 0.0325(19) 0.0283(18) -0.0055(15) 0.0042(14) -0.0001(14)
C26 0.0283(17) 0.048(2) 0.039(2) -0.0009(18) 0.0030(15) 0.0078(16)
C27 0.039(2) 0.036(2) 0.046(2) -0.0004(18) -0.0132(17) -0.0087(16)
C28 0.0307(17) 0.0294(18) 0.0304(19) -0.0025(15) -0.0075(14) -0.0013(14)
C29 0.040(2) 0.038(2) 0.058(3) 0.0028(19) -0.0083(19) 0.0063(17)
C30 0.042(2) 0.036(2) 0.032(2) 0.0074(16) -0.0028(16) -0.0109(16)
C31 0.056(2) 0.033(2) 0.053(3) -0.0022(19) 0.013(2) 0.0125(18)

loop_
_atom_type_symbol
_atom_type_description
_atom_type_scat_dispersion_real
_atom_type_scat_dispersion_imag
_atom_type_scat_source
C C 0.0033 0.0016 'International Tables Vol C Tables 4.2.6.8 and 6.1.1.4'
H H 0.0000 0.0000 'International Tables Vol C Tables 4.2.6.8 and 6.1.1.4'
N N 0.0061 0.0033 'International Tables Vol C Tables 4.2.6.8 and 6.1.1.4'
Al Al 0.0645 0.0514 'International Tables Vol C Tables 4.2.6.8 and 6.1.1.4'
Ge Ge 0.1547 1.8001 'International Tables Vol C Tables 4.2.6.8 and 6.1.1.4'
Se Se -0.0929 2.2259 'International Tables Vol C Tables 4.2.6.8 and 6.1.1.4'

loop_
_geom_angle_atom_site_label_1
_geom_angle_atom_site_label_2
_geom_angle_atom_site_label_3
_geom_angle
N2 Al1 N1 98.03(11)
N2 Al1 Se1 113.11(8)
N1 Al1 Se1 117.91(8)
N2 Al1 Se2 117.19(8)
N1 Al1 Se2 112.55(8)
Se1 Al1 Se2 99.16(3)
C31 Ge1 C30 111.10(17)
C31 Ge1 Se1 112.35(13)
C30 Ge1 Se1 107.99(11)
C31 Ge1 Se2 111.48(12)
C30 Ge1 Se2 113.57(11)
Se1 Ge1 Se2 99.844(16)
Ge1 Se1 Al1 79.99(2)
Ge1 Se2 Al1 79.75(2)
C2 N1 C6 118.4(2)
C2 N1 Al1 121.7(2)
C6 N1 Al1 119.89(19)
C4 N2 C18 117.1(2)
C4 N2 Al1 121.9(2)
C18 N2 Al1 121.05(19)
N1 C2 C3 123.2(3)
N1 C2 C1 121.4(3)
C3 C2 C1 115.3(3)
C4 C3 C2 127.9(3)
N2 C4 C3 122.9(3)
N2 C4 C5 120.4(3)
C3 C4 C5 116.7(3)
C11 C6 C7 120.9(3)
C11 C6 N1 121.1(3)
C7 C6 N1 117.9(3)
C8 C7 C6 118.2(3)
C8 C7 C16 119.0(3)
C6 C7 C16 122.8(3)
C9 C8 C7 121.6(3)
C10 C9 C8 119.1(3)
C9 C10 C11 122.1(3)
C10 C11 C6 118.0(3)
C10 C11 C13 118.4(3)
C6 C11 C13 123.6(3)
C11 C13 C14 111.3(3)
C11 C13 C12 111.9(3)
C14 C13 C12 109.1(3)
C7 C16 C17 110.7(3)
C7 C16 C15 112.5(3)
C17 C16 C15 110.2(3)
C23 C18 C19 121.4(3)
C23 C18 N2 120.8(3)
C19 C18 N2 117.8(3)
C20 C19 C18 118.0(3)
C20 C19 C28 120.0(3)
C18 C19 C28 122.0(3)
C21 C20 C19 121.3(3)
C22 C21 C20 119.6(3)
C21 C22 C23 122.1(3)
C22 C23 C18 117.6(3)
C22 C23 C25 119.0(3)
C18 C23 C25 123.5(3)
C23 C25 C26 110.6(3)
C23 C25 C24 112.3(3)
C26 C25 C24 109.8(3)
C19 C28 C29 111.7(3)
C19 C28 C27 112.4(3)
C29 C28 C27 110.6(3)

loop_
_geom_bond_atom_site_label_1
_geom_bond_atom_site_label_2
_geom_bond_distance
Al1 N2 1.880(3)
Al1 N1 1.897(3)
Al1 Se1 2.3563(9)
Al1 Se2 2.3673(9)
Ge1 C31 1.942(3)
Ge1 C30 1.943(3)
Ge1 Se1 2.3496(5)
Ge1 Se2 2.3503(5)
N1 C2 1.334(4)
N1 C6 1.457(4)
N2 C4 1.347(4)
N2 C18 1.458(4)
C1 C2 1.509(4)
C2 C3 1.398(4)
C3 C4 1.396(4)
C4 C5 1.501(4)
C6 C11 1.404(4)
C6 C7 1.414(4)
C7 C8 1.389(4)
C7 C16 1.521(4)
C8 C9 1.385(5)
C9 C10 1.378(5)
C10 C11 1.391(4)
C11 C13 1.525(4)
C12 C13 1.539(5)
C13 C14 1.530(5)
C15 C16 1.526(5)
C16 C17 1.526(5)
C18 C23 1.404(4)
C18 C19 1.409(4)
C19 C20 1.393(5)
C19 C28 1.520(4)
C20 C21 1.379(5)
C21 C22 1.374(5)
C22 C23 1.391(4)
C23 C25 1.520(4)
C24 C25 1.535(5)
C25 C26 1.529(5)
C27 C28 1.529(4)
C28 C29 1.522(5)
